data_2014586
loop_
_publ_author_name
'Weakley,  T. J. R.'
'Ylvisaker, E. R.'
'Yager, R. J.'
'Wu, P.'
'Photinos, P.'
'Abrahams, S. C.'

_publ_section_title
;
 K~2~[HCr~2~AsO~10~]: redetermination of phase II and the predicted
 structure of phase I
;
_journal_issue 12
_journal_name_full 'Acta Crystallographica Section C'
_journal_page_first i113
_journal_page_last i116
_journal_paper_doi 10.1107/S0108270104026368
_journal_volume 60
_journal_year 2004
_chemical_formula_iupac 'K2 [H1 Cr2 As1 O10]'
_chemical_formula_moiety 'H1 As1 Cr2 O10 , K2 '
_chemical_formula_sum 'As Cr2 H K2 O10'
_chemical_formula_weight 418.13
_chemical_name_common
;
dipotassium hydrogen chromatoarsenate
;
_chemical_name_systematic
;
dipotassium hydrogen chromatoarsenate
;
_space_group_IT_number 145
_symmetry_cell_setting trigonal
_symmetry_space_group_name_Hall 'P 32'
_symmetry_space_group_name_H-M 'P 32'
_atom_sites_solution_hydrogens geom
_atom_sites_solution_primary direct
_atom_sites_solution_secondary difmap
_cell_angle_alpha 90.00
_cell_angle_beta 90.00
_cell_angle_gamma 120.00
_cell_formula_units_Z 3
_cell_length_a 7.6963(9)
_cell_length_b 7.6963(9)
_cell_length_c 14.6171(11)
_cell_measurement_reflns_used 25
_cell_measurement_temperature 294(2)
_cell_measurement_theta_max 14.9
_cell_measurement_theta_min 13.5
_cell_volume 749.82(14)
_computing_cell_refinement 'CAD-4-PC Software'
_computing_data_collection 'CAD-4-PC Software (Enraf-Nonius, 1993)'
_computing_data_reduction 'TEXSAN (Molecular Structure Corporation, 1997)'
_computing_molecular_graphics 'ATOMS (Dowty, 2003)'
_computing_structure_refinement 'SHELXL97 (Sheldrick, 1997)'
_computing_structure_solution TEXSAN
_diffrn_ambient_temperature 294.0(10)
_diffrn_measured_fraction_theta_full 1.000
_diffrn_measured_fraction_theta_max 1.000
_diffrn_measurement_device 'Enraf-Nonius CAD-4'
_diffrn_measurement_method \w/2\q
_diffrn_radiation_monochromator graphite
_diffrn_radiation_source 'fine-focus sealed tube'
_diffrn_radiation_type MoK\a
_diffrn_radiation_wavelength 0.71073
_diffrn_reflns_av_R_equivalents 0.0112
_diffrn_reflns_av_sigmaI/netI 0.0355
_diffrn_reflns_limit_h_max 8
_diffrn_reflns_limit_h_min -8
_diffrn_reflns_limit_k_max 9
_diffrn_reflns_limit_k_min 0
_diffrn_reflns_limit_l_max 18
_diffrn_reflns_limit_l_min -18
_diffrn_reflns_number 1229
_diffrn_reflns_theta_full 27.46
_diffrn_reflns_theta_max 27.46
_diffrn_reflns_theta_min 3.06
_diffrn_standards_decay_% 0.5
_diffrn_standards_interval_count 300
_diffrn_standards_interval_time 120
_diffrn_standards_number 3
_exptl_absorpt_coefficient_mu 6.33
_exptl_absorpt_correction_T_max 0.00
_exptl_absorpt_correction_T_min 0.00
_exptl_absorpt_correction_type none
_exptl_absorpt_process_details
;
neither analytical corrections nor azimuthal scans for Crystal 2
resulted in significantly improved residuals or standard uncertainties,
hence uncorrected intensities were used.
;
_exptl_crystal_colour intense-orange
_exptl_crystal_density_diffrn 2.778
_exptl_crystal_density_meas ?
_exptl_crystal_density_method 'not measured'
_exptl_crystal_description 'hexagonal prism'
_exptl_crystal_F_000 600
_exptl_crystal_size_max 0.29
_exptl_crystal_size_mid 0.13
_exptl_crystal_size_min 0.11
_refine_diff_density_max 0.456
_refine_diff_density_min -0.326
_refine_ls_abs_structure_details 'Flack (1983), with how many Friedel pairs'
_refine_ls_abs_structure_Flack 0.030(16)
_refine_ls_extinction_coef 0.0000096(12)
_refine_ls_extinction_expression 'Acta Cryst. (1968). A24, p. 213, eq. (3)'
_refine_ls_extinction_method 'Zachariasen (1967)'
_refine_ls_goodness_of_fit_ref 1.075
_refine_ls_hydrogen_treatment mixed
_refine_ls_matrix_type full
_refine_ls_number_parameters 137
_refine_ls_number_reflns 1224
_refine_ls_number_restraints 1
_refine_ls_restrained_S_all 1.074
_refine_ls_R_factor_all 0.0228
_refine_ls_R_factor_gt 0.0206
_refine_ls_shift/su_max 0.008
_refine_ls_shift/su_mean 0.000
_refine_ls_structure_factor_coef Fsqd
_refine_ls_weighting_details 'calc w = 1/[\s^2^(Fo^2^)+(0.0181P)^2^+0.0502P] where P=(Fo^2^+2Fc^2^)/3'
_refine_ls_weighting_scheme calc
_refine_ls_wR_factor_gt 0.0524
_refine_ls_wR_factor_ref 0.0531
_reflns_number_gt 1182
_reflns_number_total 1224
_reflns_threshold_expression I>2\s(I)
_cod_data_source_file ta1472.cif
_cod_data_source_block II
_cod_depositor_comments
;
The following automatic conversions were performed:

'_exptl_crystal_density_meas' value 'not measured' was changed to '?'
- the value is perceived as not measured.

Automatic conversion script
Id: cif_fix_values 3008 2015-01-20 13:52:24Z robertas 
;
_cod_original_formula_sum 'H1 As1 Cr2 K2 O10 '
_cod_database_code 2014586

loop_
_symmetry_equiv_pos_as_xyz
'x, y, z'
'-y, x-y, z+2/3'
'-x+y, -x, z+1/3'

loop_
_atom_site_label
_atom_site_fract_x
_atom_site_fract_y
_atom_site_fract_z
_atom_site_U_iso_or_equiv
_atom_site_adp_type
_atom_site_calc_flag
_atom_site_refinement_flags
_atom_site_occupancy
_atom_site_disorder_assembly
_atom_site_disorder_group
_atom_site_type_symbol
As1 0.12958(6) 0.02179(6) 0.50004(5) 0.01795(11) Uani d . 1 . . As
Cr1 0.00117(11) -0.41910(11) 0.43038(5) 0.01938(16) Uani d . 1 . . Cr
Cr2 0.42899(11) 0.42481(11) 0.60655(5) 0.01996(16) Uani d . 1 . . Cr
O1 0.1424(6) -0.4423(7) 0.3570(3) 0.0379(10) Uani d . 1 . . O
O2 -0.0883(8) -0.5988(6) 0.5024(3) 0.0491(12) Uani d . 1 . . O
O3 -0.1692(6) -0.4012(7) 0.3758(3) 0.0421(10) Uani d . 1 . . O
O4 0.1520(6) -0.1879(6) 0.4966(3) 0.0318(8) Uani d . 1 . . O
O5 0.0914(6) 0.1001(5) 0.4024(2) 0.0309(8) Uani d . 1 . . O
O6 -0.0582(5) -0.0195(7) 0.5728(2) 0.0330(9) Uani d . 1 . . O
O7 0.3559(5) 0.1869(5) 0.5468(3) 0.0258(7) Uani d . 1 . . O
O8 0.6242(6) 0.4793(7) 0.6657(4) 0.0465(12) Uani d . 1 . . O
O9 0.4665(9) 0.5909(6) 0.5314(3) 0.0515(13) Uani d . 1 . . O
O10 0.2526(7) 0.3923(7) 0.6749(3) 0.0388(9) Uani d . 1 . . O
K1 0.43080(16) 0.45187(16) 0.34636(8) 0.0280(2) Uani d . 1 . . K
K2 0.60914(17) 0.00606(17) 0.51907(8) 0.0285(2) Uani d . 1 . . K
H 0.0256 -0.0279 0.3206 0.050 Uiso c . 1 . . H

loop_
_atom_site_aniso_label
_atom_site_aniso_U_11
_atom_site_aniso_U_22
_atom_site_aniso_U_33
_atom_site_aniso_U_12
_atom_site_aniso_U_13
_atom_site_aniso_U_23
As1 0.0195(2) 0.0160(2) 0.01738(19) 0.00821(18) -0.00247(17) -0.00145(17)
Cr1 0.0200(3) 0.0152(3) 0.0205(4) 0.0070(3) -0.0008(3) -0.0013(3)
Cr2 0.0219(3) 0.0160(3) 0.0216(4) 0.0092(3) -0.0049(3) -0.0050(3)
O1 0.039(2) 0.048(2) 0.036(2) 0.029(2) 0.0047(18) -0.0059(18)
O2 0.071(3) 0.0216(19) 0.030(2) 0.004(2) 0.001(2) 0.0050(17)
O3 0.031(2) 0.046(3) 0.051(3) 0.021(2) -0.0144(19) -0.009(2)
O4 0.036(2) 0.0216(16) 0.040(2) 0.0164(16) -0.0169(17) -0.0068(15)
O5 0.042(2) 0.0284(19) 0.0218(17) 0.0175(17) -0.0046(15) 0.0024(14)
O6 0.0225(17) 0.052(3) 0.0227(18) 0.0175(17) 0.0042(14) 0.0040(17)
O7 0.0196(16) 0.0216(16) 0.0343(19) 0.0089(13) -0.0048(14) -0.0153(14)
O8 0.031(2) 0.050(3) 0.059(3) 0.021(2) -0.023(2) -0.028(2)
O9 0.086(4) 0.026(2) 0.038(2) 0.024(2) -0.001(2) 0.0030(18)
O10 0.039(2) 0.042(2) 0.041(2) 0.0248(19) 0.0033(18) -0.0111(18)
K1 0.0255(5) 0.0269(5) 0.0315(6) 0.0131(4) 0.0015(4) -0.0013(5)
K2 0.0296(5) 0.0258(5) 0.0287(5) 0.0130(4) -0.0002(5) 0.0019(4)

loop_
_atom_type_symbol
_atom_type_description
_atom_type_scat_dispersion_real
_atom_type_scat_dispersion_imag
_atom_type_scat_source
As As 0.0499 2.0058 'International Tables Vol C Tables 4.2.6.8 and 6.1.1.4'
Cr Cr 0.3209 0.6236 'International Tables Vol C Tables 4.2.6.8 and 6.1.1.4'
H H 0.0000 0.0000 'International Tables Vol C Tables 4.2.6.8 and 6.1.1.4'
K K 0.2009 0.2494 'International Tables Vol C Tables 4.2.6.8 and 6.1.1.4'
O O 0.0106 0.0060 'International Tables Vol C Tables 4.2.6.8 and 6.1.1.4'

loop_
_geom_angle_atom_site_label_1
_geom_angle_atom_site_label_2
_geom_angle_atom_site_label_3
_geom_angle
O5 As1 O6 108.9(2)
O5 As1 O7 112.40(19)
O6 As1 O7 110.30(18)
O5 As1 O4 116.5(2)
O6 As1 O4 108.8(2)
O7 As1 O4 99.66(16)
O2 Cr1 O3 112.8(3)
O2 Cr1 O1 111.6(3)
O3 Cr1 O1 107.9(2)
O2 Cr1 O4 106.3(2)
O3 Cr1 O4 109.1(2)
O1 Cr1 O4 109.0(2)
O8 Cr2 O9 113.1(3)
O8 Cr2 O10 108.4(2)
O9 Cr2 O10 110.7(3)
O8 Cr2 O7 107.3(2)
O9 Cr2 O7 108.2(2)
O10 Cr2 O7 109.1(2)
As1 O4 Cr1 128.0(2)
As1 O5 H 122.0
As1 O7 Cr2 128.4(2)

loop_
_geom_bond_atom_site_label_1
_geom_bond_atom_site_label_2
_geom_bond_site_symmetry_2
_geom_bond_distance
_geom_bond_publ_flag
As1 O5 . 1.633(4) ?
As1 O6 . 1.691(3) ?
As1 O7 . 1.703(3) ?
As1 O4 . 1.708(4) ?
Cr1 O2 . 1.595(4) ?
Cr1 O3 . 1.599(4) ?
Cr1 O1 . 1.599(4) ?
Cr1 O4 . 1.840(4) ?
Cr2 O8 . 1.597(4) ?
Cr2 O9 . 1.599(4) ?
Cr2 O10 . 1.601(4) ?
Cr2 O7 . 1.845(3) ?
O5 H . 1.4683 ?
K1 O1 1_565 2.724(5) ?
K1 O2 2_554 2.830(5) ?
K1 O3 1_665 2.731(5) ?
K1 O4 2_554 3.129(5) ?
K1 O5 . 2.784(4) ?
K1 O7 . 3.450(4) ?
K1 O8 2_654 2.782(6) ?
K1 O9 . 2.871(5) ?
K1 O10 2_664 2.731(7) ?
K2 O1 3_655 2.845(5) ?
K2 O2 1_665 2.766(4) ?
K2 O3 3_655 3.042(5) ?
K2 O4 . 3.076(5) ?
K2 O6 1_655 2.777(5) ?
K2 O7 . 2.935(4) ?
K2 O8 2_654 3.127(6) ?
K2 O9 1_545 2.818(4) ?
K2 O10 2_654 2.825(5) ?

loop_
_geom_contact_atom_site_label_1
_geom_contact_atom_site_label_2
_geom_contact_distance
_geom_contact_site_symmetry_2
_geom_contact_publ_flag
O5 O6 2.555(5) 2_554 no
